data_4340208
loop_
_publ_author_name
'Chivers, Tristram'
'Eisler, Dana J.'
'Fedorchuk, Chantall'
'Schatte, Gabriele'
'Tuononen, Heikki M.'
'Boer\'e, Ren\'e T'

_publ_section_title
;
 Syntheses and structures of magnesium and zinc boraamidinates: EPR and
 DFT investigations of Li, Mg, Zn, B, and In complexes of the
 [PhB(NtBu)2].- anion radical.
;
_journal_issue 5
_journal_name_full 'Inorganic chemistry'
_journal_page_first 2119
_journal_page_last 2131
_journal_paper_doi 10.1021/ic0520014
_journal_volume 45
_journal_year 2006
_chemical_formula_sum 'C36 H66 B2 Li2 Mg N4 O2'
_chemical_formula_weight 646.74
_chemical_name_systematic
; 
 ? 
;
_space_group_IT_number 14
_symmetry_cell_setting monoclinic
_symmetry_space_group_name_Hall '-P 2yn'
_symmetry_space_group_name_H-M 'P 1 21/n 1'
_atom_sites_solution_hydrogens geom
_atom_sites_solution_primary direct
_atom_sites_solution_secondary difmap
_audit_creation_method SHELXL-97
_cell_angle_alpha 90.00
_cell_angle_beta 92.00(3)
_cell_angle_gamma 90.00
_cell_formula_units_Z 4
_cell_length_a 9.977(2)
_cell_length_b 17.347(4)
_cell_length_c 24.129(5)
_cell_measurement_temperature 150(2)
_cell_volume 4173.5(15)
_computing_cell_refinement 'Nonius DENZO'
_computing_data_collection 'Nonius COLLECT'
_computing_data_reduction 'Nonius DENZO'
_computing_molecular_graphics 'Bruker SHELXTL'
_computing_publication_material 'Bruker SHELXTL'
_computing_structure_refinement 'SHELXL-97 (Sheldrick, 1997)'
_computing_structure_solution 'SHELXS-97 (Sheldrick, 1990)'
_diffrn_ambient_temperature 150(2)
_diffrn_measured_fraction_theta_full 0.997
_diffrn_measured_fraction_theta_max 0.997
_diffrn_measurement_device_type 'Nonius Kappa CCD'
_diffrn_measurement_method 'phi\omega scans'
_diffrn_radiation_monochromator graphite
_diffrn_radiation_source 'fine-focus sealed tube'
_diffrn_radiation_type MoK\a
_diffrn_radiation_wavelength 0.71073
_diffrn_reflns_av_R_equivalents 0.048
_diffrn_reflns_av_sigmaI/netI 0.0349
_diffrn_reflns_limit_h_max 12
_diffrn_reflns_limit_h_min -12
_diffrn_reflns_limit_k_max 22
_diffrn_reflns_limit_k_min -22
_diffrn_reflns_limit_l_max 31
_diffrn_reflns_limit_l_min -31
_diffrn_reflns_number 65821
_diffrn_reflns_theta_full 27.48
_diffrn_reflns_theta_max 27.48
_diffrn_reflns_theta_min 2.94
_exptl_absorpt_coefficient_mu 0.075
_exptl_absorpt_correction_T_max 0.9926
_exptl_absorpt_correction_T_min 0.9903
_exptl_absorpt_correction_type integration
_exptl_absorpt_process_details 'HKL Scalepack (Otwinowski & Minor 1997)'
_exptl_crystal_colour colourless
_exptl_crystal_density_diffrn 1.029
_exptl_crystal_density_method 'not measured'
_exptl_crystal_description block
_exptl_crystal_F_000 1416
_exptl_crystal_size_max 0.13
_exptl_crystal_size_mid 0.12
_exptl_crystal_size_min 0.10
_refine_diff_density_max 0.359
_refine_diff_density_min -0.248
_refine_diff_density_rms 0.040
_refine_ls_extinction_method none
_refine_ls_goodness_of_fit_ref 1.035
_refine_ls_hydrogen_treatment constr
_refine_ls_matrix_type full
_refine_ls_number_parameters 420
_refine_ls_number_reflns 9532
_refine_ls_number_restraints 6
_refine_ls_restrained_S_all 1.038
_refine_ls_R_factor_all 0.0721
_refine_ls_R_factor_gt 0.0484
_refine_ls_shift/su_max 0.001
_refine_ls_shift/su_mean 0.000
_refine_ls_structure_factor_coef Fsqd
_refine_ls_weighting_details 'calc w=1/[\s^2^(Fo^2^)+(0.0527P)^2^+1.8255P] where P=(Fo^2^+2Fc^2^)/3'
_refine_ls_weighting_scheme calc
_refine_ls_wR_factor_gt 0.1166
_refine_ls_wR_factor_ref 0.1291
_reflns_number_gt 7122
_reflns_number_total 9532
_reflns_threshold_expression >2sigma(I)
_cod_data_source_file ic0520014rom20051118_090606.cif
_cod_data_source_block complex6a
_cod_depositor_comments
;
The following automatic conversions were performed:

'_symmetry_cell_setting' value 'Monoclinic' changed to 'monoclinic'
according to
/usr/data/users/saulius/automatic-downloads/retrospective/ACS/lib/dictionaries/cif_core.dic
dictionary named 'cif_core.dic' version 2.4.2 from 2011-04-26.

Automatic conversion script
Id: cif_fix_values 2281 2013-09-26 08:29:07Z andrius 
;
_cod_original_cell_volume 4173.3(14)
_cod_original_sg_symbol_H-M P2(1)/n
_cod_database_code 4340208

loop_
_symmetry_equiv_pos_as_xyz
'x, y, z'
'-x+1/2, y+1/2, -z+1/2'
'-x, -y, -z'
'x-1/2, -y-1/2, z-1/2'

loop_
_atom_site_label
_atom_site_type_symbol
_atom_site_fract_x
_atom_site_fract_y
_atom_site_fract_z
_atom_site_U_iso_or_equiv
_atom_site_adp_type
_atom_site_occupancy
_atom_site_symmetry_multiplicity
_atom_site_calc_flag
_atom_site_refinement_flags
_atom_site_disorder_assembly
_atom_site_disorder_group
Mg1 Mg 0.98038(4) 0.21571(3) 0.186004(19) 0.01980(11) Uani 1 1 d . . .
N1 N 1.07432(11) 0.27359(6) 0.12193(5) 0.0199(2) Uani 1 1 d . . .
C1 C 1.17783(13) 0.33320(8) 0.12213(6) 0.0223(3) Uani 1 1 d . . .
C2 C 1.12219(17) 0.40437(9) 0.15024(8) 0.0365(4) Uani 1 1 d . . .
H2A H 1.0965 0.3911 0.1879 0.055 Uiso 1 1 calc R . .
H2B H 1.0433 0.4231 0.1289 0.055 Uiso 1 1 calc R . .
H2C H 1.1909 0.4448 0.1520 0.055 Uiso 1 1 calc R . .
C3 C 1.30457(16) 0.30784(10) 0.15490(8) 0.0373(4) Uani 1 1 d . . .
H3A H 1.3420 0.2619 0.1376 0.056 Uiso 1 1 calc R . .
H3B H 1.2819 0.2959 0.1931 0.056 Uiso 1 1 calc R . .
H3C H 1.3709 0.3495 0.1549 0.056 Uiso 1 1 calc R . .
C4 C 1.21750(18) 0.35591(10) 0.06374(7) 0.0365(4) Uani 1 1 d . . .
H4A H 1.2543 0.3109 0.0450 0.055 Uiso 1 1 calc R . .
H4B H 1.2854 0.3967 0.0661 0.055 Uiso 1 1 calc R . .
H4C H 1.1383 0.3747 0.0427 0.055 Uiso 1 1 calc R . .
B1 B 1.07141(15) 0.19901(9) 0.09511(6) 0.0203(3) Uani 1 1 d . . .
C5 C 1.18387(14) 0.16362(8) 0.05665(6) 0.0221(3) Uani 1 1 d . . .
C6 C 1.29831(15) 0.12660(9) 0.07917(6) 0.0282(3) Uani 1 1 d . . .
H6A H 1.3101 0.1231 0.1183 0.034 Uiso 1 1 calc R . .
C7 C 1.39512(16) 0.09483(9) 0.04591(7) 0.0347(4) Uani 1 1 d . . .
H7A H 1.4714 0.0701 0.0625 0.042 Uiso 1 1 calc R . .
C8 C 1.38082(17) 0.09910(10) -0.01110(7) 0.0361(4) Uani 1 1 d . . .
H8A H 1.4466 0.0771 -0.0338 0.043 Uiso 1 1 calc R . .
C9 C 1.26979(17) 0.13573(9) -0.03481(7) 0.0326(4) Uani 1 1 d . . .
H9A H 1.2593 0.1392 -0.0740 0.039 Uiso 1 1 calc R . .
C10 C 1.17342(15) 0.16756(8) -0.00124(6) 0.0262(3) Uani 1 1 d . . .
H10A H 1.0981 0.1928 -0.0182 0.031 Uiso 1 1 calc R . .
N2 N 0.94620(11) 0.16278(7) 0.10916(5) 0.0214(2) Uani 1 1 d . . .
C11 C 0.89182(14) 0.08771(8) 0.09095(6) 0.0239(3) Uani 1 1 d . . .
C12 C 0.77137(15) 0.06978(9) 0.12641(7) 0.0303(3) Uani 1 1 d . . .
H12A H 0.7052 0.1113 0.1223 0.046 Uiso 1 1 calc R . .
H12B H 0.8013 0.0656 0.1654 0.046 Uiso 1 1 calc R . .
H12C H 0.7306 0.0210 0.1142 0.046 Uiso 1 1 calc R . .
C13 C 0.84278(17) 0.09112(10) 0.02987(6) 0.0338(4) Uani 1 1 d . . .
H13A H 0.7784 0.1334 0.0248 0.051 Uiso 1 1 calc R . .
H13B H 0.7993 0.0423 0.0196 0.051 Uiso 1 1 calc R . .
H13C H 0.9194 0.0998 0.0063 0.051 Uiso 1 1 calc R . .
C14 C 0.99260(16) 0.02150(9) 0.09807(7) 0.0327(4) Uani 1 1 d . . .
H14A H 1.0704 0.0316 0.0754 0.049 Uiso 1 1 calc R . .
H14B H 0.9500 -0.0269 0.0862 0.049 Uiso 1 1 calc R . .
H14C H 1.0219 0.0175 0.1372 0.049 Uiso 1 1 calc R . .
Li1 Li 0.8872(3) 0.27094(15) 0.08686(11) 0.0288(5) Uiso 1 1 d . . .
O1 O 0.74252(11) 0.32595(7) 0.05273(5) 0.0404(3) Uani 1 1 d D . .
C15 C 0.5523(2) 0.28562(13) -0.00768(8) 0.0520(5) Uani 1 1 d . . .
H15A H 0.4630 0.2623 -0.0066 0.078 Uiso 1 1 calc R A .
H15B H 0.6103 0.2533 -0.0300 0.078 Uiso 1 1 calc R . .
H15C H 0.5451 0.3371 -0.0242 0.078 Uiso 1 1 calc R . .
C16 C 0.61119(16) 0.29193(10) 0.05006(7) 0.0357(4) Uani 1 1 d . . .
H16A H 0.5506 0.3233 0.0726 0.043 Uiso 1 1 calc R . .
H16B H 0.6163 0.2398 0.0667 0.043 Uiso 1 1 calc R . .
C18 C 0.6397(6) 0.4590(4) 0.0639(3) 0.0533(15) Uiso 0.35 1 d PD A 1
H18A H 0.6493 0.5125 0.0516 0.080 Uiso 0.35 1 calc PR A 1
H18B H 0.6556 0.4561 0.1042 0.080 Uiso 0.35 1 calc PR A 1
H18C H 0.5488 0.4408 0.0544 0.080 Uiso 0.35 1 calc PR A 1
C17 C 0.7427(7) 0.4078(3) 0.0349(4) 0.0339(19) Uiso 0.35 1 d PD A 1
H17A H 0.7240 0.4099 -0.0056 0.041 Uiso 0.35 1 calc PR A 1
H17B H 0.8335 0.4294 0.0422 0.041 Uiso 0.35 1 calc PR A 1
C18A C 0.8309(6) 0.4293(4) 0.0018(2) 0.0691(16) Uiso 0.40 1 d PD A 2
H18D H 0.8258 0.4847 -0.0058 0.104 Uiso 0.40 1 calc PR A 2
H18E H 0.8024 0.4006 -0.0315 0.104 Uiso 0.40 1 calc PR A 2
H18F H 0.9235 0.4154 0.0124 0.104 Uiso 0.40 1 calc PR A 2
C17A C 0.7395(6) 0.4094(3) 0.0489(3) 0.0404(19) Uiso 0.40 1 d PD A 2
H17C H 0.7729 0.4331 0.0841 0.048 Uiso 0.40 1 calc PR A 2
H17D H 0.6471 0.4279 0.0406 0.048 Uiso 0.40 1 calc PR A 2
C17B C 0.7602(9) 0.3953(4) 0.0189(3) 0.039(2) Uiso 0.25 1 d PD A 3
H17E H 0.7279 0.3857 -0.0197 0.047 Uiso 0.25 1 calc PR A 3
H17F H 0.8562 0.4095 0.0186 0.047 Uiso 0.25 1 calc PR A 3
C18B C 0.6796(9) 0.4602(5) 0.0442(4) 0.051(2) Uiso 0.25 1 d PD A 3
H18G H 0.6897 0.5072 0.0223 0.076 Uiso 0.25 1 calc PR A 3
H18H H 0.7127 0.4695 0.0824 0.076 Uiso 0.25 1 calc PR A 3
H18I H 0.5848 0.4456 0.0443 0.076 Uiso 0.25 1 calc PR A 3
N3 N 0.86843(11) 0.26773(7) 0.24724(5) 0.0214(2) Uani 1 1 d . . .
C19 C 0.74334(14) 0.31231(9) 0.24294(6) 0.0261(3) Uani 1 1 d . . .
C20 C 0.76759(18) 0.38092(10) 0.20500(8) 0.0431(5) Uani 1 1 d . . .
H20A H 0.8419 0.4120 0.2205 0.065 Uiso 1 1 calc R . .
H20B H 0.6863 0.4126 0.2020 0.065 Uiso 1 1 calc R . .
H20C H 0.7902 0.3623 0.1681 0.065 Uiso 1 1 calc R . .
C21 C 0.62707(17) 0.26487(11) 0.21817(8) 0.0454(5) Uani 1 1 d . . .
H21A H 0.6105 0.2206 0.2422 0.068 Uiso 1 1 calc R . .
H21B H 0.6498 0.2466 0.1812 0.068 Uiso 1 1 calc R . .
H21C H 0.5463 0.2970 0.2152 0.068 Uiso 1 1 calc R . .
C22 C 0.70232(16) 0.34452(10) 0.29913(7) 0.0364(4) Uani 1 1 d . . .
H22A H 0.7766 0.3746 0.3157 0.055 Uiso 1 1 calc R . .
H22B H 0.6807 0.3018 0.3238 0.055 Uiso 1 1 calc R . .
H22C H 0.6235 0.3777 0.2937 0.055 Uiso 1 1 calc R . .
B2 B 0.89457(16) 0.19687(9) 0.27729(6) 0.0210(3) Uani 1 1 d . . .
C23 C 0.79261(14) 0.15679(8) 0.31777(6) 0.0242(3) Uani 1 1 d . . .
C24 C 0.69580(15) 0.10356(9) 0.29901(7) 0.0307(3) Uani 1 1 d . . .
H24A H 0.6957 0.0871 0.2614 0.037 Uiso 1 1 calc R . .
C25 C 0.59981(17) 0.07398(10) 0.33361(8) 0.0405(4) Uani 1 1 d . . .
H25A H 0.5352 0.0381 0.3195 0.049 Uiso 1 1 calc R . .
C26 C 0.5983(2) 0.09657(11) 0.38822(8) 0.0464(5) Uani 1 1 d . . .
H26A H 0.5322 0.0769 0.4118 0.056 Uiso 1 1 calc R . .
C27 C 0.6935(2) 0.14807(11) 0.40854(7) 0.0453(5) Uani 1 1 d . . .
H27A H 0.6936 0.1634 0.4463 0.054 Uiso 1 1 calc R . .
C28 C 0.78923(17) 0.17754(9) 0.37372(6) 0.0331(4) Uani 1 1 d . . .
H28A H 0.8542 0.2128 0.3884 0.040 Uiso 1 1 calc R . .
N4 N 1.02916(11) 0.17279(7) 0.26492(5) 0.0208(2) Uani 1 1 d . . .
C29 C 1.10205(15) 0.10469(8) 0.28603(6) 0.0253(3) Uani 1 1 d . . .
C30 C 1.02333(17) 0.02990(9) 0.27616(7) 0.0345(4) Uani 1 1 d . . .
H30A H 1.0013 0.0242 0.2365 0.052 Uiso 1 1 calc R . .
H30B H 0.9404 0.0316 0.2967 0.052 Uiso 1 1 calc R . .
H30C H 1.0779 -0.0140 0.2890 0.052 Uiso 1 1 calc R . .
C31 C 1.23271(16) 0.09908(10) 0.25486(7) 0.0342(4) Uani 1 1 d . . .
H31A H 1.2120 0.0939 0.2150 0.051 Uiso 1 1 calc R . .
H31B H 1.2837 0.0540 0.2680 0.051 Uiso 1 1 calc R . .
H31C H 1.2861 0.1458 0.2616 0.051 Uiso 1 1 calc R . .
C32 C 1.13565(18) 0.11228(10) 0.34838(7) 0.0365(4) Uani 1 1 d . . .
H32A H 1.0524 0.1155 0.3686 0.055 Uiso 1 1 calc R . .
H32B H 1.1888 0.1590 0.3552 0.055 Uiso 1 1 calc R . .
H32C H 1.1872 0.0672 0.3611 0.055 Uiso 1 1 calc R . .
O2 O 1.19004(10) 0.34544(7) 0.32119(5) 0.0331(3) Uani 1 1 d . . .
C33 C 1.04794(19) 0.45581(12) 0.32738(10) 0.0541(5) Uani 1 1 d . . .
H33A H 1.0449 0.5098 0.3393 0.081 Uiso 1 1 calc R . .
H33B H 0.9834 0.4257 0.3481 0.081 Uiso 1 1 calc R . .
H33C H 1.0251 0.4525 0.2876 0.081 Uiso 1 1 calc R . .
C34 C 1.18615(19) 0.42442(11) 0.33836(9) 0.0502(5) Uani 1 1 d . . .
H34A H 1.2519 0.4548 0.3177 0.060 Uiso 1 1 calc R . .
H34B H 1.2103 0.4283 0.3784 0.060 Uiso 1 1 calc R . .
C35 C 1.32420(16) 0.31420(11) 0.32349(7) 0.0382(4) Uani 1 1 d . . .
H35A H 1.3845 0.3501 0.3045 0.046 Uiso 1 1 calc R . .
H35B H 1.3243 0.2647 0.3031 0.046 Uiso 1 1 calc R . .
C36 C 1.3788(2) 0.30080(12) 0.38187(8) 0.0483(5) Uani 1 1 d . . .
H36A H 1.4699 0.2799 0.3807 0.072 Uiso 1 1 calc R . .
H36B H 1.3211 0.2640 0.4006 0.072 Uiso 1 1 calc R . .
H36C H 1.3806 0.3497 0.4022 0.072 Uiso 1 1 calc R . .
Li2 Li 1.0524(2) 0.28706(15) 0.28372(10) 0.0280(5) Uiso 1 1 d . . .

loop_
_atom_site_aniso_label
_atom_site_aniso_U_11
_atom_site_aniso_U_22
_atom_site_aniso_U_33
_atom_site_aniso_U_23
_atom_site_aniso_U_13
_atom_site_aniso_U_12
Mg1 0.0194(2) 0.0191(2) 0.0209(2) -0.00115(18) 0.00025(17) 0.00028(18)
N1 0.0173(5) 0.0200(6) 0.0225(6) -0.0017(5) 0.0003(4) -0.0002(4)
C1 0.0206(7) 0.0225(7) 0.0238(7) -0.0020(6) 0.0001(5) -0.0027(5)
C2 0.0335(9) 0.0283(8) 0.0483(10) -0.0096(7) 0.0079(7) -0.0065(7)
C3 0.0278(8) 0.0375(9) 0.0461(10) 0.0001(8) -0.0083(7) -0.0052(7)
C4 0.0420(9) 0.0334(9) 0.0344(9) 0.0012(7) 0.0052(7) -0.0096(7)
B1 0.0196(7) 0.0224(8) 0.0186(7) 0.0001(6) -0.0037(6) 0.0017(6)
C5 0.0237(7) 0.0185(7) 0.0242(7) -0.0019(5) 0.0018(5) -0.0021(5)
C6 0.0294(8) 0.0279(8) 0.0273(8) -0.0004(6) 0.0024(6) 0.0040(6)
C7 0.0283(8) 0.0300(8) 0.0460(10) -0.0015(7) 0.0054(7) 0.0066(7)
C8 0.0385(9) 0.0300(8) 0.0408(10) -0.0109(7) 0.0155(7) -0.0011(7)
C9 0.0415(9) 0.0309(8) 0.0257(8) -0.0065(6) 0.0081(7) -0.0091(7)
C10 0.0302(8) 0.0229(7) 0.0254(7) -0.0015(6) 0.0000(6) -0.0038(6)
N2 0.0216(6) 0.0199(6) 0.0225(6) -0.0033(5) -0.0014(4) -0.0007(5)
C11 0.0252(7) 0.0204(7) 0.0258(7) -0.0035(6) -0.0016(6) -0.0035(6)
C12 0.0292(8) 0.0266(8) 0.0352(9) -0.0032(6) 0.0017(6) -0.0059(6)
C13 0.0402(9) 0.0312(8) 0.0296(8) -0.0052(7) -0.0056(7) -0.0101(7)
C14 0.0333(8) 0.0216(7) 0.0430(9) -0.0048(7) -0.0006(7) -0.0014(6)
O1 0.0278(6) 0.0332(6) 0.0593(8) 0.0129(6) -0.0132(5) -0.0021(5)
C15 0.0477(11) 0.0560(13) 0.0513(12) 0.0004(10) -0.0140(9) -0.0047(10)
C16 0.0263(8) 0.0370(9) 0.0434(10) 0.0070(7) -0.0039(7) -0.0004(7)
N3 0.0198(6) 0.0207(6) 0.0236(6) -0.0004(5) 0.0009(4) 0.0029(5)
C19 0.0228(7) 0.0270(7) 0.0284(8) 0.0021(6) 0.0011(6) 0.0057(6)
C20 0.0414(10) 0.0390(10) 0.0498(11) 0.0172(8) 0.0154(8) 0.0212(8)
C21 0.0293(9) 0.0467(11) 0.0588(12) -0.0033(9) -0.0174(8) 0.0062(8)
C22 0.0303(8) 0.0402(9) 0.0393(9) -0.0021(7) 0.0089(7) 0.0102(7)
B2 0.0232(8) 0.0199(8) 0.0198(8) -0.0027(6) -0.0019(6) -0.0021(6)
C23 0.0264(7) 0.0209(7) 0.0255(7) 0.0018(6) 0.0023(6) 0.0015(6)
C24 0.0311(8) 0.0266(8) 0.0348(9) -0.0008(6) 0.0050(6) -0.0049(6)
C25 0.0352(9) 0.0310(9) 0.0560(12) 0.0032(8) 0.0108(8) -0.0075(7)
C26 0.0500(11) 0.0397(10) 0.0511(11) 0.0137(9) 0.0257(9) 0.0007(8)
C27 0.0642(12) 0.0434(10) 0.0293(9) 0.0056(8) 0.0156(8) 0.0039(9)
C28 0.0418(9) 0.0302(8) 0.0274(8) 0.0012(7) 0.0016(7) -0.0002(7)
N4 0.0212(6) 0.0180(6) 0.0231(6) 0.0005(5) -0.0021(4) 0.0006(5)
C29 0.0270(7) 0.0215(7) 0.0273(8) 0.0006(6) -0.0029(6) 0.0041(6)
C30 0.0386(9) 0.0200(7) 0.0444(10) 0.0023(7) -0.0050(7) 0.0038(7)
C31 0.0299(8) 0.0307(8) 0.0420(9) 0.0032(7) 0.0016(7) 0.0105(7)
C32 0.0446(10) 0.0332(9) 0.0308(9) 0.0022(7) -0.0088(7) 0.0113(7)
O2 0.0281(6) 0.0347(6) 0.0362(6) -0.0089(5) -0.0003(5) -0.0095(5)
C33 0.0451(11) 0.0448(11) 0.0724(14) -0.0230(10) 0.0032(10) -0.0035(9)
C34 0.0447(11) 0.0358(10) 0.0696(14) -0.0148(9) -0.0074(9) -0.0116(8)
C35 0.0277(8) 0.0486(10) 0.0382(9) -0.0041(8) 0.0004(7) -0.0054(7)
C36 0.0452(11) 0.0554(12) 0.0436(11) 0.0005(9) -0.0088(8) -0.0109(9)

loop_
_atom_type_symbol
_atom_type_description
_atom_type_scat_dispersion_real
_atom_type_scat_dispersion_imag
_atom_type_scat_source
C C 0.0033 0.0016 'International Tables Vol C Tables 4.2.6.8 and 6.1.1.4'
H H 0.0000 0.0000 'International Tables Vol C Tables 4.2.6.8 and 6.1.1.4'
Li Li -0.0003 0.0001 'International Tables Vol C Tables 4.2.6.8 and 6.1.1.4'
B B 0.0013 0.0007 'International Tables Vol C Tables 4.2.6.8 and 6.1.1.4'
N N 0.0061 0.0033 'International Tables Vol C Tables 4.2.6.8 and 6.1.1.4'
O O 0.0106 0.0060 'International Tables Vol C Tables 4.2.6.8 and 6.1.1.4'
Mg Mg 0.0486 0.0363 'International Tables Vol C Tables 4.2.6.8 and 6.1.1.4'

loop_
_geom_angle_atom_site_label_1
_geom_angle_atom_site_label_2
_geom_angle_atom_site_label_3
_geom_angle
N4 Mg1 N2 132.82(5)
N4 Mg1 N3 67.78(5)
N2 Mg1 N3 138.09(5)
N4 Mg1 N1 138.54(5)
N2 Mg1 N1 67.54(5)
N3 Mg1 N1 125.45(5)
B1 N1 C1 129.61(11)
B1 N1 Li1 77.80(11)
C1 N1 Li1 131.24(12)
B1 N1 Mg1 84.19(8)
C1 N1 Mg1 132.21(9)
Li1 N1 Mg1 82.39(9)
N1 C1 C2 107.85(11)
N1 C1 C4 112.65(12)
C2 C1 C4 108.17(13)
N1 C1 C3 111.65(12)
C2 C1 C3 108.06(13)
C4 C1 C3 108.31(13)
N1 B1 N2 106.69(12)
N1 B1 C5 126.73(12)
N2 B1 C5 126.57(13)
C10 C5 C6 116.13(13)
C10 C5 B1 122.02(13)
C6 C5 B1 121.84(13)
C7 C6 C5 122.00(15)
C8 C7 C6 120.28(15)
C7 C8 C9 119.35(15)
C8 C9 C10 120.05(15)
C9 C10 C5 122.17(14)
B1 N2 C11 128.73(12)
B1 N2 Li1 77.39(11)
C11 N2 Li1 129.58(11)
B1 N2 Mg1 84.35(8)
C11 N2 Mg1 134.57(9)
Li1 N2 Mg1 82.30(8)
N2 C11 C12 107.53(11)
N2 C11 C14 113.34(12)
C12 C11 C14 108.05(12)
N2 C11 C13 110.71(12)
C12 C11 C13 108.28(12)
C14 C11 C13 108.77(13)
O1 Li1 N1 148.02(15)
O1 Li1 N2 142.08(15)
N1 Li1 N2 69.88(9)
C16 O1 C17A 113.0(3)
C16 O1 C17B 116.0(4)
C16 O1 C17 113.0(3)
C16 O1 Li1 119.51(12)
C17A O1 Li1 123.0(3)
C17B O1 Li1 123.4(4)
C17 O1 Li1 126.8(3)
O1 C16 C15 113.54(15)
O1 C17 C18 114.3(5)
O1 C17A C18A 105.2(4)
O1 C17B C18B 107.9(6)
B2 N3 C19 128.38(12)
B2 N3 Li2 77.24(11)
C19 N3 Li2 134.02(12)
B2 N3 Mg1 84.02(8)
C19 N3 Mg1 130.67(9)
Li2 N3 Mg1 83.15(8)
N3 C19 C20 107.51(12)
N3 C19 C21 112.08(13)
C20 C19 C21 108.65(14)
N3 C19 C22 112.41(12)
C20 C19 C22 107.38(14)
C21 C19 C22 108.63(14)
N3 B2 N4 107.12(12)
N3 B2 C23 124.76(13)
N4 B2 C23 128.09(13)
C28 C23 C24 116.25(14)
C28 C23 B2 121.10(13)
C24 C23 B2 122.50(13)
C25 C24 C23 122.08(16)
C26 C25 C24 120.06(17)
C25 C26 C27 119.60(16)
C26 C27 C28 120.09(17)
C27 C28 C23 121.91(16)
B2 N4 C29 127.75(12)
B2 N4 Li2 76.89(11)
C29 N4 Li2 130.67(11)
B2 N4 Mg1 84.07(9)
C29 N4 Mg1 134.45(9)
Li2 N4 Mg1 82.97(8)
N4 C29 C31 107.49(12)
N4 C29 C30 112.50(12)
C31 C29 C30 108.11(13)
N4 C29 C32 111.05(12)
C31 C29 C32 109.05(13)
C30 C29 C32 108.56(13)
C34 O2 C35 112.49(13)
C34 O2 Li2 128.20(13)
C35 O2 Li2 118.03(12)
O2 C34 C33 109.31(14)
O2 C35 C36 113.40(15)
O2 Li2 N3 156.26(15)
O2 Li2 N4 133.92(14)
N3 Li2 N4 69.56(9)

loop_
_geom_bond_atom_site_label_1
_geom_bond_atom_site_label_2
_geom_bond_distance
Mg1 N4 2.0862(13)
Mg1 N2 2.0864(13)
Mg1 N3 2.0882(13)
Mg1 N1 2.0925(13)
Mg1 B2 2.4131(17)
Mg1 B1 2.4203(17)
Mg1 Li1 2.711(3)
Mg1 Li2 2.737(3)
N1 B1 1.4463(19)
N1 C1 1.4613(17)
N1 Li1 2.023(3)
C1 C2 1.523(2)
C1 C4 1.528(2)
C1 C3 1.532(2)
B1 N2 1.4492(19)
B1 C5 1.603(2)
B1 Li1 2.224(3)
C5 C10 1.399(2)
C5 C6 1.403(2)
C6 C7 1.391(2)
C7 C8 1.380(2)
C8 C9 1.383(2)
C9 C10 1.393(2)
N2 C11 1.4719(17)
N2 Li1 2.033(3)
C11 C12 1.531(2)
C11 C14 1.532(2)
C11 C13 1.538(2)
Li1 O1 1.895(3)
O1 C16 1.4365(19)
O1 C17A 1.451(5)
O1 C17B 1.468(7)
O1 C17 1.484(6)
C15 C16 1.497(2)
C18 C17 1.545(7)
C18A C17A 1.522(7)
C17B C18B 1.523(8)
N3 B2 1.4462(19)
N3 C19 1.4687(18)
N3 Li2 2.035(3)
C19 C20 1.526(2)
C19 C21 1.527(2)
C19 C22 1.535(2)
B2 N4 1.447(2)
B2 C23 1.594(2)
B2 Li2 2.221(3)
C23 C28 1.399(2)
C23 C24 1.400(2)
C24 C25 1.390(2)
C25 C26 1.375(3)
C26 C27 1.381(3)
C27 C28 1.391(2)
N4 C29 1.4690(18)
N4 Li2 2.045(3)
C29 C31 1.531(2)
C29 C30 1.531(2)
C29 C32 1.536(2)
O2 C34 1.432(2)
O2 C35 1.443(2)
O2 Li2 1.908(3)
C33 C34 1.497(3)
C35 C36 1.510(2)
